data_4340137
loop_
_publ_author_name
'Poulten, Rebecca C.'
'L\'opez, Isidoro'
'Llobet, Antoni'
'Mahon, Mary F.'
'Whittlesey, Michael K.'

_publ_section_title
;
 Stereoelectronic effects in C-h bond oxidation reactions of ni(i)
 N-heterocyclic carbene complexes.
;
_journal_issue 14
_journal_name_full 'Inorganic chemistry'
_journal_page_first 7160
_journal_page_last 7169
_journal_paper_doi 10.1021/ic500213h
_journal_volume 53
_journal_year 2014
_chemical_formula_sum 'C42 H43 Br N2 Ni O2 P'
_chemical_formula_weight 777.37
_chemical_name_systematic
; 
 ? 
;
_space_group_IT_number 14
_symmetry_cell_setting monoclinic
_symmetry_space_group_name_Hall '-P 2yn'
_symmetry_space_group_name_H-M 'P 1 21/n 1'
_atom_sites_solution_hydrogens geom
_atom_sites_solution_primary direct
_atom_sites_solution_secondary difmap
_audit_creation_method SHELXL-97
_cell_angle_alpha 90.00
_cell_angle_beta 100.635(1)
_cell_angle_gamma 90.00
_cell_formula_units_Z 4
_cell_length_a 11.3530(1)
_cell_length_b 17.9990(2)
_cell_length_c 18.3910(2)
_cell_measurement_reflns_used 79770
_cell_measurement_temperature 150(2)
_cell_measurement_theta_max 27.485
_cell_measurement_theta_min 2.910
_cell_volume 3693.51(7)
_computing_cell_refinement 'HKL Scalepack (Otwinowski & Minor 1997)'
_computing_data_collection 'Collect (Bruker AXS BV 1997-2004)'
_computing_data_reduction 'Denzo & Scalepack (Otwinowski, Minor 1997)'
_computing_molecular_graphics 'ORTEX (P.McArdle 1995)'
_computing_publication_material 'SHELXL-97/2 (Sheldrick 1997)'
_computing_structure_refinement 'SHELXL-97/2 (Sheldrick 1997)'
_computing_structure_solution 'SHELXS-97 (Sheldrick 1990)'
_diffrn_ambient_temperature 150(2)
_diffrn_measured_fraction_theta_full 0.994
_diffrn_measured_fraction_theta_max 0.994
_diffrn_measurement_device_type '95mm CCD camera on \k-goniostat'
_diffrn_measurement_method CCD
_diffrn_radiation_monochromator 'horizonally mounted graphite crystal'
_diffrn_radiation_source 'fine-focus sealed tube'
_diffrn_radiation_type MoK\a
_diffrn_radiation_wavelength 0.71073
_diffrn_reflns_av_R_equivalents 0.0516
_diffrn_reflns_av_sigmaI/netI 0.0241
_diffrn_reflns_limit_h_max 14
_diffrn_reflns_limit_h_min -14
_diffrn_reflns_limit_k_max 23
_diffrn_reflns_limit_k_min -23
_diffrn_reflns_limit_l_max 23
_diffrn_reflns_limit_l_min -23
_diffrn_reflns_number 72526
_diffrn_reflns_theta_full 27.49
_diffrn_reflns_theta_max 27.49
_diffrn_reflns_theta_min 3.79
_exptl_absorpt_coefficient_mu 1.689
_exptl_absorpt_correction_T_max 0.764
_exptl_absorpt_correction_T_min 0.645
_exptl_absorpt_correction_type multi-scan
_exptl_absorpt_process_details
;
multi-scan from symmetry-related measurements 
 Sortav (Blessing 1995)
;
_exptl_crystal_colour dark-purple
_exptl_crystal_density_diffrn 1.398
_exptl_crystal_density_method 'not measured'
_exptl_crystal_description clock
_exptl_crystal_F_000 1612
_exptl_crystal_size_max 0.40
_exptl_crystal_size_mid 0.20
_exptl_crystal_size_min 0.10
_refine_diff_density_max 0.474
_refine_diff_density_min -0.622
_refine_diff_density_rms 0.060
_refine_ls_extinction_method none
_refine_ls_goodness_of_fit_ref 1.047
_refine_ls_hydrogen_treatment constr
_refine_ls_matrix_type full
_refine_ls_number_parameters 450
_refine_ls_number_reflns 8447
_refine_ls_number_restraints 0
_refine_ls_restrained_S_all 1.047
_refine_ls_R_factor_all 0.0404
_refine_ls_R_factor_gt 0.0309
_refine_ls_shift/su_max 0.001
_refine_ls_shift/su_mean 0.000
_refine_ls_structure_factor_coef Fsqd
_refine_ls_weighting_details 'calc w=1/[\s^2^(Fo^2^)+(0.0401P)^2^+2.5410P] where P=(Fo^2^+2Fc^2^)/3'
_refine_ls_weighting_scheme calc
_refine_ls_wR_factor_gt 0.0771
_refine_ls_wR_factor_ref 0.0829
_reflns_number_gt 7242
_reflns_number_total 8447
_reflns_threshold_expression >2sigma(I)
_cod_data_source_file ic500213h_si_001.cif
_cod_data_source_block k13mkw15
_cod_depositor_comments
;
The following automatic conversions were performed:

'_symmetry_cell_setting' value 'Monoclinic' changed to 'monoclinic'
according to
/usr/data/users/saulius/crontab/automatic-downloads/rss-feeds/ACS/lib/dictionaries/cif_core.dic
dictionary named 'cif_core.dic' version 2.4.2 from 2011-04-26.

Automatic conversion script
Id: cif_fix_values 2281 2013-09-26 08:29:07Z andrius 

 Adding full bibliography for 4340134--4340138.cif.
;
_cod_original_sg_symbol_H-M P21/n
_cod_database_code 4340137

loop_
_symmetry_equiv_pos_as_xyz
'x, y, z'
'-x+1/2, y+1/2, -z+1/2'
'-x, -y, -z'
'x-1/2, -y-1/2, z-1/2'

loop_
_atom_site_label
_atom_site_type_symbol
_atom_site_fract_x
_atom_site_fract_y
_atom_site_fract_z
_atom_site_U_iso_or_equiv
_atom_site_adp_type
_atom_site_occupancy
_atom_site_symmetry_multiplicity
_atom_site_calc_flag
_atom_site_refinement_flags
Br1 Br 0.728957(19) -0.066777(11) 0.689570(12) 0.03221(7) Uani 1 1 d .
Ni1 Ni 0.72808(2) 0.052237(13) 0.735432(13) 0.02153(7) Uani 1 1 d .
P1 P 0.54338(4) 0.09241(3) 0.74625(3) 0.02099(10) Uani 1 1 d .
O1 O 1.06319(13) 0.21501(8) 0.67440(7) 0.0299(3) Uani 1 1 d .
O2 O 1.06958(12) 0.16626(8) 0.92357(7) 0.0291(3) Uani 1 1 d .
N1 N 0.91109(13) 0.15124(8) 0.71076(8) 0.0192(3) Uani 1 1 d .
N2 N 0.91799(13) 0.12318(8) 0.83513(8) 0.0188(3) Uani 1 1 d .
C1 C 0.85913(15) 0.11569(9) 0.76315(9) 0.0183(3) Uani 1 1 d .
C2 C 1.01443(16) 0.19570(10) 0.72439(10) 0.0210(3) Uani 1 1 d .
C3 C 1.05355(16) 0.22111(10) 0.80355(10) 0.0209(3) Uani 1 1 d .
C4 C 1.01887(15) 0.16782(10) 0.85976(10) 0.0205(3) Uani 1 1 d .
C5 C 0.86226(15) 0.13276(10) 0.63381(9) 0.0195(3) Uani 1 1 d .
C6 C 0.77465(16) 0.17855(10) 0.59345(10) 0.0221(4) Uani 1 1 d .
C7 C 0.72812(17) 0.15811(11) 0.52056(10) 0.0248(4) Uani 1 1 d .
H7 H 0.6682 0.1882 0.4919 0.030 Uiso 1 1 calc R
C8 C 0.76742(17) 0.09466(11) 0.48879(10) 0.0240(4) Uani 1 1 d .
C9 C 0.85755(17) 0.05202(10) 0.53071(10) 0.0235(4) Uani 1 1 d .
H9 H 0.8857 0.0091 0.5092 0.028 Uiso 1 1 calc R
C10 C 0.90749(16) 0.07065(10) 0.60321(10) 0.0209(4) Uani 1 1 d .
C11 C 0.7304(2) 0.24724(12) 0.62647(11) 0.0316(4) Uani 1 1 d .
H11A H 0.7141 0.2357 0.6757 0.047 Uiso 1 1 calc R
H11B H 0.6567 0.2646 0.5946 0.047 Uiso 1 1 calc R
H11C H 0.7917 0.2861 0.6306 0.047 Uiso 1 1 calc R
C12 C 0.7151(2) 0.07202(12) 0.41049(11) 0.0303(4) Uani 1 1 d .
H12A H 0.6281 0.0795 0.4013 0.045 Uiso 1 1 calc R
H12B H 0.7326 0.0195 0.4034 0.045 Uiso 1 1 calc R
H12C H 0.7505 0.1023 0.3758 0.045 Uiso 1 1 calc R
C13 C 1.00738(17) 0.02455(11) 0.64636(10) 0.0262(4) Uani 1 1 d .
H13A H 1.0216 -0.0188 0.6170 0.039 Uiso 1 1 calc R
H13B H 0.9849 0.0080 0.6927 0.039 Uiso 1 1 calc R
H13C H 1.0806 0.0545 0.6574 0.039 Uiso 1 1 calc R
C14 C 0.87032(16) 0.07932(10) 0.88986(9) 0.0195(3) Uani 1 1 d .
C15 C 0.79957(16) 0.11580(10) 0.93349(10) 0.0218(4) Uani 1 1 d .
C16 C 0.74603(17) 0.07244(11) 0.98098(10) 0.0248(4) Uani 1 1 d .
H16 H 0.6957 0.0956 1.0102 0.030 Uiso 1 1 calc R
C17 C 0.76449(17) -0.00423(11) 0.98669(9) 0.0250(4) Uani 1 1 d .
C18 C 0.84307(17) -0.03696(11) 0.94679(10) 0.0242(4) Uani 1 1 d .
H18 H 0.8600 -0.0885 0.9530 0.029 Uiso 1 1 calc R
C19 C 0.89811(16) 0.00403(10) 0.89757(9) 0.0214(3) Uani 1 1 d .
C20 C 0.78505(18) 0.19882(11) 0.93095(11) 0.0279(4) Uani 1 1 d .
H20A H 0.7273 0.2136 0.9618 0.042 Uiso 1 1 calc R
H20B H 0.7558 0.2146 0.8798 0.042 Uiso 1 1 calc R
H20C H 0.8626 0.2224 0.9496 0.042 Uiso 1 1 calc R
C21 C 0.6994(2) -0.05021(12) 1.03556(12) 0.0337(5) Uani 1 1 d .
H21A H 0.7216 -0.1026 1.0325 0.051 Uiso 1 1 calc R
H21B H 0.6127 -0.0447 1.0190 0.051 Uiso 1 1 calc R
H21C H 0.7217 -0.0331 1.0869 0.051 Uiso 1 1 calc R
C22 C 0.98544(18) -0.03339(11) 0.85664(11) 0.0272(4) Uani 1 1 d .
H22A H 1.0205 -0.0768 0.8847 0.041 Uiso 1 1 calc R
H22B H 1.0492 0.0016 0.8509 0.041 Uiso 1 1 calc R
H22C H 0.9433 -0.0493 0.8077 0.041 Uiso 1 1 calc R
C23 C 1.18854(17) 0.23538(12) 0.82024(11) 0.0301(4) Uani 1 1 d .
H23A H 1.2123 0.2525 0.8714 0.045 Uiso 1 1 calc R
H23B H 1.2087 0.2735 0.7865 0.045 Uiso 1 1 calc R
H23C H 1.2312 0.1893 0.8135 0.045 Uiso 1 1 calc R
C24 C 0.98191(18) 0.29352(10) 0.81109(11) 0.0266(4) Uani 1 1 d .
H24A H 0.8958 0.2833 0.7978 0.040 Uiso 1 1 calc R
H24B H 1.0039 0.3316 0.7779 0.040 Uiso 1 1 calc R
H24C H 1.0009 0.3113 0.8623 0.040 Uiso 1 1 calc R
C25 C 0.51494(16) 0.17109(11) 0.80384(10) 0.0238(4) Uani 1 1 d .
C26 C 0.52540(18) 0.24373(11) 0.77948(12) 0.0302(4) Uani 1 1 d .
H26 H 0.5417 0.2522 0.7313 0.036 Uiso 1 1 calc R
C27 C 0.51235(19) 0.30391(12) 0.82450(13) 0.0346(5) Uani 1 1 d .
H27 H 0.5207 0.3531 0.8073 0.042 Uiso 1 1 calc R
C28 C 0.48709(18) 0.29223(12) 0.89484(12) 0.0335(5) Uani 1 1 d .
H28 H 0.4776 0.3333 0.9257 0.040 Uiso 1 1 calc R
C29 C 0.47597(18) 0.22048(12) 0.91947(12) 0.0309(4) Uani 1 1 d .
H29 H 0.4587 0.2124 0.9674 0.037 Uiso 1 1 calc R
C30 C 0.48987(16) 0.15989(11) 0.87458(10) 0.0257(4) Uani 1 1 d .
H30 H 0.4823 0.1108 0.8922 0.031 Uiso 1 1 calc R
C31 C 0.46461(16) 0.01519(10) 0.78217(9) 0.0219(4) Uani 1 1 d .
C32 C 0.53256(18) -0.03516(11) 0.83054(11) 0.0271(4) Uani 1 1 d .
H32 H 0.6165 -0.0279 0.8451 0.032 Uiso 1 1 calc R
C33 C 0.4779(2) -0.09573(12) 0.85747(11) 0.0331(5) Uani 1 1 d .
H33 H 0.5246 -0.1294 0.8907 0.040 Uiso 1 1 calc R
C34 C 0.3560(2) -0.10723(11) 0.83607(11) 0.0329(5) Uani 1 1 d .
H34 H 0.3193 -0.1493 0.8538 0.039 Uiso 1 1 calc R
C35 C 0.28773(19) -0.05760(12) 0.78888(12) 0.0315(4) Uani 1 1 d .
H35 H 0.2038 -0.0652 0.7746 0.038 Uiso 1 1 calc R
C36 C 0.34144(17) 0.00350(11) 0.76229(10) 0.0268(4) Uani 1 1 d .
H36 H 0.2937 0.0377 0.7302 0.032 Uiso 1 1 calc R
C37 C 0.45040(16) 0.11232(10) 0.65612(10) 0.0236(4) Uani 1 1 d .
C38 C 0.34068(18) 0.14981(11) 0.64734(11) 0.0276(4) Uani 1 1 d .
H38 H 0.3150 0.1706 0.6893 0.033 Uiso 1 1 calc R
C39 C 0.26900(19) 0.15692(12) 0.57780(11) 0.0313(4) Uani 1 1 d .
H39 H 0.1941 0.1817 0.5725 0.038 Uiso 1 1 calc R
C40 C 0.3068(2) 0.12775(12) 0.51591(11) 0.0314(4) Uani 1 1 d .
H40 H 0.2574 0.1322 0.4684 0.038 Uiso 1 1 calc R
C41 C 0.41654(19) 0.09219(12) 0.52369(11) 0.0305(4) Uani 1 1 d .
H41 H 0.4430 0.0731 0.4813 0.037 Uiso 1 1 calc R
C42 C 0.48835(18) 0.08430(11) 0.59336(11) 0.0268(4) Uani 1 1 d .
H42 H 0.5635 0.0598 0.5983 0.032 Uiso 1 1 calc R

loop_
_atom_site_aniso_label
_atom_site_aniso_U_11
_atom_site_aniso_U_22
_atom_site_aniso_U_33
_atom_site_aniso_U_23
_atom_site_aniso_U_13
_atom_site_aniso_U_12
Br1 0.03205(12) 0.02513(11) 0.04144(13) -0.00815(8) 0.01194(9) -0.00303(8)
Ni1 0.01695(12) 0.02267(12) 0.02511(13) -0.00258(9) 0.00428(9) -0.00204(9)
P1 0.0194(2) 0.0231(2) 0.0208(2) -0.00100(17) 0.00450(17) -0.00152(17)
O1 0.0308(7) 0.0352(8) 0.0260(7) -0.0008(6) 0.0114(6) -0.0102(6)
O2 0.0268(7) 0.0356(8) 0.0218(7) 0.0037(6) -0.0039(5) -0.0042(6)
N1 0.0186(7) 0.0229(7) 0.0161(7) 0.0005(6) 0.0035(5) -0.0017(6)
N2 0.0183(7) 0.0216(7) 0.0165(7) 0.0004(5) 0.0032(5) -0.0015(6)
C1 0.0185(8) 0.0186(8) 0.0183(8) 0.0005(6) 0.0046(6) 0.0031(6)
C2 0.0196(8) 0.0198(8) 0.0236(9) 0.0006(7) 0.0045(7) -0.0004(7)
C3 0.0182(8) 0.0223(8) 0.0220(9) -0.0005(7) 0.0034(7) -0.0011(7)
C4 0.0178(8) 0.0218(8) 0.0217(9) -0.0007(7) 0.0030(7) 0.0017(7)
C5 0.0196(8) 0.0235(9) 0.0156(8) 0.0012(6) 0.0037(6) -0.0035(7)
C6 0.0230(9) 0.0230(9) 0.0213(9) 0.0031(7) 0.0065(7) 0.0008(7)
C7 0.0243(9) 0.0279(9) 0.0216(9) 0.0059(7) 0.0027(7) 0.0024(7)
C8 0.0250(9) 0.0291(9) 0.0181(9) 0.0020(7) 0.0042(7) -0.0031(7)
C9 0.0266(9) 0.0244(9) 0.0206(9) 0.0001(7) 0.0072(7) -0.0004(7)
C10 0.0203(8) 0.0234(9) 0.0193(8) 0.0028(7) 0.0047(7) -0.0007(7)
C11 0.0347(11) 0.0295(10) 0.0298(11) -0.0003(8) 0.0038(8) 0.0089(8)
C12 0.0359(11) 0.0325(10) 0.0207(9) -0.0008(8) 0.0007(8) 0.0003(8)
C13 0.0250(9) 0.0287(10) 0.0244(9) 0.0008(7) 0.0037(7) 0.0068(8)
C14 0.0194(8) 0.0237(9) 0.0151(8) 0.0015(6) 0.0020(6) -0.0024(7)
C15 0.0213(9) 0.0249(9) 0.0185(8) -0.0015(7) 0.0015(7) -0.0005(7)
C16 0.0256(9) 0.0313(10) 0.0181(9) -0.0023(7) 0.0057(7) -0.0009(7)
C17 0.0259(9) 0.0324(10) 0.0166(8) 0.0028(7) 0.0034(7) -0.0042(8)
C18 0.0273(10) 0.0246(9) 0.0196(9) 0.0033(7) 0.0014(7) -0.0014(7)
C19 0.0206(8) 0.0262(9) 0.0163(8) 0.0001(7) 0.0005(6) 0.0005(7)
C20 0.0272(10) 0.0272(10) 0.0309(10) -0.0045(8) 0.0090(8) 0.0014(8)
C21 0.0381(12) 0.0379(11) 0.0275(10) 0.0060(8) 0.0123(9) -0.0052(9)
C22 0.0289(10) 0.0265(9) 0.0273(10) 0.0013(7) 0.0081(8) 0.0063(8)
C23 0.0199(9) 0.0396(11) 0.0306(10) -0.0024(8) 0.0039(8) -0.0073(8)
C24 0.0307(10) 0.0226(9) 0.0266(10) -0.0011(7) 0.0053(8) 0.0015(8)
C25 0.0183(8) 0.0269(9) 0.0261(9) -0.0039(7) 0.0038(7) -0.0004(7)
C26 0.0301(10) 0.0293(10) 0.0329(11) -0.0001(8) 0.0105(8) -0.0015(8)
C27 0.0305(11) 0.0243(10) 0.0497(13) -0.0033(9) 0.0091(9) -0.0019(8)
C28 0.0240(10) 0.0329(11) 0.0432(12) -0.0148(9) 0.0052(8) 0.0008(8)
C29 0.0244(10) 0.0393(11) 0.0298(10) -0.0084(9) 0.0072(8) -0.0018(8)
C30 0.0219(9) 0.0298(10) 0.0258(9) -0.0027(8) 0.0055(7) -0.0036(7)
C31 0.0240(9) 0.0246(9) 0.0176(8) -0.0036(7) 0.0051(7) -0.0023(7)
C32 0.0284(10) 0.0281(10) 0.0251(10) -0.0020(8) 0.0060(8) 0.0007(8)
C33 0.0464(13) 0.0274(10) 0.0279(10) 0.0035(8) 0.0127(9) 0.0056(9)
C34 0.0471(13) 0.0260(10) 0.0308(11) -0.0068(8) 0.0209(9) -0.0093(9)
C35 0.0285(10) 0.0393(12) 0.0288(10) -0.0073(8) 0.0105(8) -0.0107(8)
C36 0.0251(9) 0.0329(10) 0.0227(9) -0.0019(8) 0.0054(7) -0.0028(8)
C37 0.0229(9) 0.0251(9) 0.0229(9) 0.0017(7) 0.0047(7) -0.0019(7)
C38 0.0285(10) 0.0317(10) 0.0236(9) 0.0021(8) 0.0074(7) 0.0044(8)
C39 0.0302(10) 0.0346(11) 0.0286(10) 0.0065(8) 0.0039(8) 0.0076(8)
C40 0.0385(11) 0.0313(10) 0.0229(10) 0.0053(8) 0.0018(8) 0.0000(9)
C41 0.0375(11) 0.0327(10) 0.0221(9) 0.0001(8) 0.0080(8) 0.0000(9)
C42 0.0280(10) 0.0287(10) 0.0253(10) 0.0003(8) 0.0090(8) 0.0006(8)

loop_
_atom_type_symbol
_atom_type_description
_atom_type_scat_dispersion_real
_atom_type_scat_dispersion_imag
_atom_type_scat_source
C C 0.0033 0.0016 'International Tables Vol C Tables 4.2.6.8 and 6.1.1.4'
H H 0.0000 0.0000 'International Tables Vol C Tables 4.2.6.8 and 6.1.1.4'
Ni Ni 0.3393 1.1124 'International Tables Vol C Tables 4.2.6.8 and 6.1.1.4'
N N 0.0061 0.0033 'International Tables Vol C Tables 4.2.6.8 and 6.1.1.4'
O O 0.0106 0.0060 'International Tables Vol C Tables 4.2.6.8 and 6.1.1.4'
P P 0.1023 0.0942 'International Tables Vol C Tables 4.2.6.8 and 6.1.1.4'
Br Br -0.2901 2.4595 'International Tables Vol C Tables 4.2.6.8 and 6.1.1.4'

loop_
_geom_angle_atom_site_label_1
_geom_angle_atom_site_label_2
_geom_angle_atom_site_label_3
_geom_angle
C1 Ni1 P1 118.99(5)
C1 Ni1 Br1 127.66(5)
P1 Ni1 Br1 113.352(16)
C37 P1 C25 103.81(9)
C37 P1 C31 103.65(8)
C25 P1 C31 103.13(8)
C37 P1 Ni1 111.86(6)
C25 P1 Ni1 124.27(6)
C31 P1 Ni1 108.06(6)
C1 N1 C2 126.29(15)
C1 N1 C5 115.94(14)
C2 N1 C5 117.27(14)
C1 N2 C4 126.10(15)
C1 N2 C14 115.77(14)
C4 N2 C14 118.12(14)
N2 C1 N1 115.68(15)
N2 C1 Ni1 122.89(12)
N1 C1 Ni1 121.00(12)
O1 C2 N1 120.88(16)
O1 C2 C3 123.44(16)
N1 C2 C3 115.56(15)
C2 C3 C4 113.47(15)
C2 C3 C23 110.46(15)
C4 C3 C23 110.28(15)
C2 C3 C24 105.88(14)
C4 C3 C24 105.29(14)
C23 C3 C24 111.27(16)
O2 C4 N2 120.94(16)
O2 C4 C3 122.70(16)
N2 C4 C3 116.21(15)
C10 C5 C6 122.65(16)
C10 C5 N1 118.20(15)
C6 C5 N1 119.14(16)
C5 C6 C7 117.46(17)
C5 C6 C11 121.95(17)
C7 C6 C11 120.59(17)
C8 C7 C6 121.66(17)
C8 C7 H7 119.2
C6 C7 H7 119.2
C9 C8 C7 118.62(17)
C9 C8 C12 119.96(18)
C7 C8 C12 121.42(17)
C10 C9 C8 121.74(17)
C10 C9 H9 119.1
C8 C9 H9 119.1
C9 C10 C5 117.77(17)
C9 C10 C13 120.41(17)
C5 C10 C13 121.81(16)
C6 C11 H11A 109.5
C6 C11 H11B 109.5
H11A C11 H11B 109.5
C6 C11 H11C 109.5
H11A C11 H11C 109.5
H11B C11 H11C 109.5
C8 C12 H12A 109.5
C8 C12 H12B 109.5
H12A C12 H12B 109.5
C8 C12 H12C 109.5
H12A C12 H12C 109.5
H12B C12 H12C 109.5
C10 C13 H13A 109.5
C10 C13 H13B 109.5
H13A C13 H13B 109.5
C10 C13 H13C 109.5
H13A C13 H13C 109.5
H13B C13 H13C 109.5
C19 C14 C15 122.78(16)
C19 C14 N2 119.38(16)
C15 C14 N2 117.82(16)
C16 C15 C14 117.39(17)
C16 C15 C20 121.25(17)
C14 C15 C20 121.33(17)
C15 C16 C17 121.62(17)
C15 C16 H16 119.2
C17 C16 H16 119.2
C18 C17 C16 118.82(17)
C18 C17 C21 121.00(18)
C16 C17 C21 120.18(18)
C17 C18 C19 121.69(18)
C17 C18 H18 119.2
C19 C18 H18 119.2
C14 C19 C18 117.29(17)
C14 C19 C22 122.73(16)
C18 C19 C22 119.97(17)
C15 C20 H20A 109.5
C15 C20 H20B 109.5
H20A C20 H20B 109.5
C15 C20 H20C 109.5
H20A C20 H20C 109.5
H20B C20 H20C 109.5
C17 C21 H21A 109.5
C17 C21 H21B 109.5
H21A C21 H21B 109.5
C17 C21 H21C 109.5
H21A C21 H21C 109.5
H21B C21 H21C 109.5
C19 C22 H22A 109.5
C19 C22 H22B 109.5
H22A C22 H22B 109.5
C19 C22 H22C 109.5
H22A C22 H22C 109.5
H22B C22 H22C 109.5
C3 C23 H23A 109.5
C3 C23 H23B 109.5
H23A C23 H23B 109.5
C3 C23 H23C 109.5
H23A C23 H23C 109.5
H23B C23 H23C 109.5
C3 C24 H24A 109.5
C3 C24 H24B 109.5
H24A C24 H24B 109.5
C3 C24 H24C 109.5
H24A C24 H24C 109.5
H24B C24 H24C 109.5
C26 C25 C30 118.61(18)
C26 C25 P1 120.30(15)
C30 C25 P1 120.98(15)
C27 C26 C25 121.03(19)
C27 C26 H26 119.5
C25 C26 H26 119.5
C26 C27 C28 120.0(2)
C26 C27 H27 120.0
C28 C27 H27 120.0
C29 C28 C27 119.52(19)
C29 C28 H28 120.2
C27 C28 H28 120.2
C28 C29 C30 120.64(19)
C28 C29 H29 119.7
C30 C29 H29 119.7
C29 C30 C25 120.23(19)
C29 C30 H30 119.9
C25 C30 H30 119.9
C36 C31 C32 118.55(18)
C36 C31 P1 123.37(15)
C32 C31 P1 118.06(14)
C33 C32 C31 120.33(19)
C33 C32 H32 119.8
C31 C32 H32 119.8
C34 C33 C32 120.3(2)
C34 C33 H33 119.8
C32 C33 H33 119.8
C35 C34 C33 119.92(19)
C35 C34 H34 120.0
C33 C34 H34 120.0
C34 C35 C36 120.1(2)
C34 C35 H35 119.9
C36 C35 H35 119.9
C35 C36 C31 120.74(19)
C35 C36 H36 119.6
C31 C36 H36 119.6
C42 C37 C38 118.81(17)
C42 C37 P1 117.60(14)
C38 C37 P1 123.47(14)
C39 C38 C37 120.55(18)
C39 C38 H38 119.7
C37 C38 H38 119.7
C38 C39 C40 120.11(19)
C38 C39 H39 119.9
C40 C39 H39 119.9
C41 C40 C39 119.83(19)
C41 C40 H40 120.1
C39 C40 H40 120.1
C40 C41 C42 120.33(19)
C40 C41 H41 119.8
C42 C41 H41 119.8
C41 C42 C37 120.34(18)
C41 C42 H42 119.8
C37 C42 H42 119.8

loop_
_geom_bond_atom_site_label_1
_geom_bond_atom_site_label_2
_geom_bond_distance
Br1 Ni1 2.3029(3)
Ni1 C1 1.8702(18)
Ni1 P1 2.2614(5)
P1 C37 1.8289(19)
P1 C25 1.8325(19)
P1 C31 1.8400(19)
O1 C2 1.208(2)
O2 C4 1.208(2)
N1 C1 1.377(2)
N1 C2 1.404(2)
N1 C5 1.460(2)
N2 C1 1.375(2)
N2 C4 1.404(2)
N2 C14 1.459(2)
C2 C3 1.512(2)
C3 C4 1.515(2)
C3 C23 1.528(3)
C3 C24 1.556(2)
C5 C10 1.392(3)
C5 C6 1.395(2)
C6 C7 1.397(3)
C6 C11 1.504(3)
C7 C8 1.393(3)
C7 H7 0.9500
C8 C9 1.393(3)
C8 C12 1.509(3)
C9 C10 1.390(3)
C9 H9 0.9500
C10 C13 1.507(2)
C11 H11A 0.9800
C11 H11B 0.9800
C11 H11C 0.9800
C12 H12A 0.9800
C12 H12B 0.9800
C12 H12C 0.9800
C13 H13A 0.9800
C13 H13B 0.9800
C13 H13C 0.9800
C14 C19 1.393(3)
C14 C15 1.399(2)
C15 C16 1.392(3)
C15 C20 1.503(3)
C16 C17 1.397(3)
C16 H16 0.9500
C17 C18 1.387(3)
C17 C21 1.511(3)
C18 C19 1.401(3)
C18 H18 0.9500
C19 C22 1.510(3)
C20 H20A 0.9800
C20 H20B 0.9800
C20 H20C 0.9800
C21 H21A 0.9800
C21 H21B 0.9800
C21 H21C 0.9800
C22 H22A 0.9800
C22 H22B 0.9800
C22 H22C 0.9800
C23 H23A 0.9800
C23 H23B 0.9800
C23 H23C 0.9800
C24 H24A 0.9800
C24 H24B 0.9800
C24 H24C 0.9800
C25 C26 1.394(3)
C25 C30 1.397(3)
C26 C27 1.388(3)
C26 H26 0.9500
C27 C28 1.392(3)
C27 H27 0.9500
C28 C29 1.382(3)
C28 H28 0.9500
C29 C30 1.394(3)
C29 H29 0.9500
C30 H30 0.9500
C31 C36 1.395(3)
C31 C32 1.398(3)
C32 C33 1.390(3)
C32 H32 0.9500
C33 C34 1.383(3)
C33 H33 0.9500
C34 C35 1.380(3)
C34 H34 0.9500
C35 C36 1.389(3)
C35 H35 0.9500
C36 H36 0.9500
C37 C42 1.398(3)
C37 C38 1.400(3)
C38 C39 1.389(3)
C38 H38 0.9500
C39 C40 1.391(3)
C39 H39 0.9500
C40 C41 1.385(3)
C40 H40 0.9500
C41 C42 1.393(3)
C41 H41 0.9500
C42 H42 0.9500

loop_
_geom_torsion_atom_site_label_1
_geom_torsion_atom_site_label_2
_geom_torsion_atom_site_label_3
_geom_torsion_atom_site_label_4
_geom_torsion
C1 Ni1 P1 C37 107.49(9)
Br1 Ni1 P1 C37 -72.48(7)
C1 Ni1 P1 C25 -18.28(10)
Br1 Ni1 P1 C25 161.75(8)
C1 Ni1 P1 C31 -139.04(8)
Br1 Ni1 P1 C31 40.99(6)
C4 N2 C1 N1 5.4(2)
C14 N2 C1 N1 -173.81(15)
C4 N2 C1 Ni1 177.94(13)
C14 N2 C1 Ni1 -1.2(2)
C2 N1 C1 N2 -2.4(2)
C5 N1 C1 N2 169.25(14)
C2 N1 C1 Ni1 -175.11(13)
C5 N1 C1 Ni1 -3.5(2)
P1 Ni1 C1 N2 83.32(14)
Br1 Ni1 C1 N2 -96.72(14)
P1 Ni1 C1 N1 -104.48(13)
Br1 Ni1 C1 N1 75.48(15)
C1 N1 C2 O1 168.51(17)
C5 N1 C2 O1 -3.0(3)
C1 N1 C2 C3 -15.5(2)
C5 N1 C2 C3 173.01(15)
O1 C2 C3 C4 -155.26(18)
N1 C2 C3 C4 28.8(2)
O1 C2 C3 C23 -30.8(2)
N1 C2 C3 C23 153.27(16)
O1 C2 C3 C24 89.7(2)
N1 C2 C3 C24 -86.16(18)
C1 N2 C4 O2 -174.35(17)
C14 N2 C4 O2 4.8(3)
C1 N2 C4 C3 10.0(2)
C14 N2 C4 C3 -170.86(15)
C2 C3 C4 O2 157.94(17)
C23 C3 C4 O2 33.4(2)
C24 C3 C4 O2 -86.7(2)
C2 C3 C4 N2 -26.5(2)
C23 C3 C4 N2 -151.01(16)
C24 C3 C4 N2 88.87(18)
C1 N1 C5 C10 -85.7(2)
C2 N1 C5 C10 86.7(2)
C1 N1 C5 C6 95.72(19)
C2 N1 C5 C6 -91.9(2)
C10 C5 C6 C7 3.0(3)
N1 C5 C6 C7 -178.54(15)
C10 C5 C6 C11 -177.42(18)
N1 C5 C6 C11 1.1(3)
C5 C6 C7 C8 -0.2(3)
C11 C6 C7 C8 -179.85(18)
C6 C7 C8 C9 -1.6(3)
C6 C7 C8 C12 178.77(18)
C7 C8 C9 C10 0.9(3)
C12 C8 C9 C10 -179.50(17)
C8 C9 C10 C5 1.6(3)
C8 C9 C10 C13 -178.25(17)
C6 C5 C10 C9 -3.7(3)
N1 C5 C10 C9 177.82(15)
C6 C5 C10 C13 176.24(17)
N1 C5 C10 C13 -2.3(3)
C1 N2 C14 C19 79.0(2)
C4 N2 C14 C19 -100.25(19)
C1 N2 C14 C15 -102.08(18)
C4 N2 C14 C15 78.7(2)
C19 C14 C15 C16 -6.5(3)
N2 C14 C15 C16 174.58(16)
C19 C14 C15 C20 171.59(17)
N2 C14 C15 C20 -7.3(2)
C14 C15 C16 C17 1.8(3)
C20 C15 C16 C17 -176.37(18)
C15 C16 C17 C18 3.4(3)
C15 C16 C17 C21 -176.52(18)
C16 C17 C18 C19 -4.1(3)
C21 C17 C18 C19 175.78(18)
C15 C14 C19 C18 5.8(3)
N2 C14 C19 C18 -175.30(15)
C15 C14 C19 C22 -172.95(17)
N2 C14 C19 C22 5.9(3)
C17 C18 C19 C14 -0.3(3)
C17 C18 C19 C22 178.50(18)
C37 P1 C25 C26 -51.12(17)
C31 P1 C25 C26 -158.99(16)
Ni1 P1 C25 C26 78.04(17)
C37 P1 C25 C30 132.92(15)
C31 P1 C25 C30 25.05(17)
Ni1 P1 C25 C30 -97.92(15)
C30 C25 C26 C27 0.6(3)
P1 C25 C26 C27 -175.48(16)
C25 C26 C27 C28 -0.7(3)
C26 C27 C28 C29 0.4(3)
C27 C28 C29 C30 0.0(3)
C28 C29 C30 C25 -0.2(3)
C26 C25 C30 C29 -0.1(3)
P1 C25 C30 C29 175.92(15)
C37 P1 C31 C36 -27.32(17)
C25 P1 C31 C36 80.66(16)
Ni1 P1 C31 C36 -146.16(14)
C37 P1 C31 C32 151.16(15)
C25 P1 C31 C32 -100.85(15)
Ni1 P1 C31 C32 32.33(15)
C36 C31 C32 C33 0.5(3)
P1 C31 C32 C33 -178.04(15)
C31 C32 C33 C34 0.7(3)
C32 C33 C34 C35 -1.3(3)
C33 C34 C35 C36 0.6(3)
C34 C35 C36 C31 0.6(3)
C32 C31 C36 C35 -1.2(3)
P1 C31 C36 C35 177.31(15)
C25 P1 C37 C42 151.89(15)
C31 P1 C37 C42 -100.63(16)
Ni1 P1 C37 C42 15.56(17)
C25 P1 C37 C38 -32.19(19)
C31 P1 C37 C38 75.30(18)
Ni1 P1 C37 C38 -168.52(15)
C42 C37 C38 C39 2.1(3)
P1 C37 C38 C39 -173.80(16)
C37 C38 C39 C40 -1.0(3)
C38 C39 C40 C41 -0.6(3)
C39 C40 C41 C42 1.2(3)
C40 C41 C42 C37 -0.1(3)
C38 C37 C42 C41 -1.5(3)
P1 C37 C42 C41 174.62(15)
